data_4036541
loop_
_publ_author_name
'Miller, Ricarda'
'Carreras, Javier'
'Muratore, Michael E.'
'Gaydou, Morgane'
'Camponovo, Francesco'
'Echavarren, Antonio M.'

_publ_section_title
;
 Broad Scope Aminocyclization of Enynes with Cationic JohnPhos-Gold(I)
 Complex as the Catalyst.
;
_journal_issue 5
_journal_name_full 'The Journal of organic chemistry'
_journal_page_first 1839
_journal_page_last 1849
_journal_paper_doi 10.1021/acs.joc.5b02607
_journal_volume 81
_journal_year 2016
_chemical_formula_sum 'C12 H15 N3 O4'
_chemical_formula_weight 265.27
_space_group_IT_number 14
_space_group_name_Hall '-P 2yn'
_space_group_name_H-M_alt 'P 1 21/n 1'
_symmetry_cell_setting monoclinic
_symmetry_space_group_name_H-M 'P 1 21/n 1'
_atom_sites_solution_hydrogens geom
_atom_sites_solution_primary direct
_atom_sites_solution_secondary difmap
_audit_creation_method SHELXL-97
_cell_angle_alpha 90.00
_cell_angle_beta 102.028(7)
_cell_angle_gamma 90.00
_cell_formula_units_Z 4
_cell_length_a 7.886(2)
_cell_length_b 16.680(5)
_cell_length_c 9.935(3)
_cell_measurement_reflns_used 4713
_cell_measurement_temperature 100(2)
_cell_measurement_theta_max 28.42
_cell_measurement_theta_min 2.44
_cell_volume 1278.1(6)
_computing_cell_refinement 'Bruker APEX2 v2011.4-0'
_computing_data_collection 'Bruker APEX2 v2011.4-0'
_computing_data_reduction 'Bruker SAINT V7.60A'
_computing_molecular_graphics 'Bruker SHELXTL'
_computing_publication_material 'Bruker SHELXTL'
_computing_structure_refinement 'SHELXS-97 (Sheldrick, 2008)'
_computing_structure_solution Sir2011
_diffrn_ambient_temperature 100(2)
_diffrn_detector_area_resol_mean 512
_diffrn_detector_type '4K CCD area detector APEX II'
_diffrn_measured_fraction_theta_full 0.991
_diffrn_measured_fraction_theta_max 0.991
_diffrn_measurement_device_type 'APEX DUO Kappa 4-axis goniometer'
_diffrn_measurement_method
;
 Fullsphere data collection, phi and omega scans
;
_diffrn_measurement_specimen_support 'magnetic support with MicroMount'
_diffrn_radiation_monochromator 'Quazar MX Multilayer Optics'
_diffrn_radiation_type MoK\a
_diffrn_radiation_wavelength 0.71073
_diffrn_reflns_av_R_equivalents 0.0440
_diffrn_reflns_av_sigmaI/netI 0.0422
_diffrn_reflns_limit_h_max 10
_diffrn_reflns_limit_h_min -10
_diffrn_reflns_limit_k_max 21
_diffrn_reflns_limit_k_min -22
_diffrn_reflns_limit_l_max 12
_diffrn_reflns_limit_l_min -13
_diffrn_reflns_number 10057
_diffrn_reflns_theta_full 28.16
_diffrn_reflns_theta_max 28.16
_diffrn_reflns_theta_min 2.43
_diffrn_source 'Microfocus source E025 IuS'
_diffrn_source_current 0.6
_diffrn_source_power 50
_diffrn_source_size '0.2 mm x 0.2 mm fine focus'
_diffrn_source_type 'Bruker APEX DUO'
_exptl_absorpt_coefficient_mu 0.105
_exptl_absorpt_correction_T_max 0.9989
_exptl_absorpt_correction_T_min 0.9979
_exptl_absorpt_correction_type empirical
_exptl_absorpt_process_details
; 
 SADABS Version 2008/1 Bruker-Nonius
 Blessing, Acta Cryst. (1995) A51 33-38
;
_exptl_crystal_colour colourless
_exptl_crystal_density_diffrn 1.379
_exptl_crystal_density_method 'not measured'
_exptl_crystal_description block
_exptl_crystal_F_000 560
_exptl_crystal_size_max 0.02
_exptl_crystal_size_mid 0.01
_exptl_crystal_size_min 0.01
_refine_diff_density_max 0.395
_refine_diff_density_min -0.292
_refine_diff_density_rms 0.074
_refine_ls_extinction_method none
_refine_ls_goodness_of_fit_ref 1.166
_refine_ls_hydrogen_treatment noref
_refine_ls_matrix_type full
_refine_ls_number_parameters 349
_refine_ls_number_reflns 3115
_refine_ls_number_restraints 220
_refine_ls_restrained_S_all 1.126
_refine_ls_R_factor_all 0.0792
_refine_ls_R_factor_gt 0.0655
_refine_ls_shift/su_max 0.000
_refine_ls_shift/su_mean 0.000
_refine_ls_structure_factor_coef Fsqd
_refine_ls_weighting_details 'calc w=1/[\s^2^(Fo^2^)+(0.0775P)^2^+1.3188P] where P=(Fo^2^+2Fc^2^)/3'
_refine_ls_weighting_scheme calc
_refine_ls_wR_factor_gt 0.1778
_refine_ls_wR_factor_ref 0.1864
_reflns_number_gt 2562
_reflns_number_total 3115
_reflns_threshold_expression >2sigma(I)
_cod_data_source_file mo_JCPG14402_0mX(14a).cif
_cod_data_source_block mo_jcpg14402_0m
_cod_depositor_comments
;
The following automatic conversions were performed:

data item '_symmetry_cell_setting' value 'Monoclinic' was changed to
'monoclinic' in accordance with the
/home/saulius/struct/COD-crude-data/automatic-downloads/DataCite-retrospective/ACS/depositions/lib/dictionaries/cif_core.dic
dictionary named 'cif_core.dic' version 2.4.2 last updated on
2011-04-26.

Automatic conversion script
Id: cif_fix_values 6909 2019-04-08 15:41:33Z antanas 
;
_cod_original_sg_symbol_H-M P2(1)/n
_cod_database_code 4036541

loop_
_symmetry_equiv_pos_as_xyz
'x, y, z'
'-x+1/2, y+1/2, -z+1/2'
'-x, -y, -z'
'x-1/2, -y-1/2, z-1/2'

loop_
_atom_site_label
_atom_site_type_symbol
_atom_site_fract_x
_atom_site_fract_y
_atom_site_fract_z
_atom_site_U_iso_or_equiv
_atom_site_adp_type
_atom_site_occupancy
_atom_site_symmetry_multiplicity
_atom_site_calc_flag
_atom_site_refinement_flags
_atom_site_disorder_assembly
_atom_site_disorder_group
C1 C 0.6434(3) 0.53515(14) 0.2254(2) 0.0211(5) Uani 0.90 1 d PD A 1
C2 C 0.5776(3) 0.59221(13) 0.1291(2) 0.0185(5) Uani 0.90 1 d PD A 1
C3 C 0.6543(3) 0.66144(16) 0.0681(3) 0.0186(5) Uani 0.90 1 d PD A 1
H3A H 0.7151 0.6421 -0.0008 0.022 Uiso 0.90 1 calc PR A 1
H3B H 0.7377 0.6883 0.1394 0.022 Uiso 0.90 1 calc PR A 1
C4 C 0.5129(4) 0.72160(14) 0.0015(3) 0.0187(5) Uani 0.90 1 d PD A 1
C5 C 0.3589(3) 0.67584(15) -0.0880(3) 0.0196(5) Uani 0.90 1 d PD A 1
H5A H 0.2724 0.7139 -0.1331 0.023 Uiso 0.90 1 calc PR A 1
H5B H 0.3994 0.6457 -0.1587 0.023 Uiso 0.90 1 calc PR A 1
C6 C 0.2791(3) 0.61972(14) -0.0008(2) 0.0204(5) Uani 0.90 1 d PD A 1
C7 C 0.1106(3) 0.61242(17) -0.0030(3) 0.0293(6) Uani 0.90 1 d PD A 1
H7A H 0.0728 0.5769 0.0567 0.035 Uiso 0.90 1 calc PR A 1
H7B H 0.0306 0.6428 -0.0642 0.035 Uiso 0.90 1 calc PR A 1
C8 C 0.8263(3) 0.52233(17) 0.3017(3) 0.0258(5) Uani 0.90 1 d PD A 1
H8A H 0.8397 0.4681 0.3348 0.039 Uiso 0.90 1 calc PR A 1
H8B H 0.8521 0.5587 0.3781 0.039 Uiso 0.90 1 calc PR A 1
H8C H 0.9043 0.5319 0.2410 0.039 Uiso 0.90 1 calc PR A 1
C9 C 0.4450(4) 0.76942(16) 0.1112(3) 0.0183(5) Uani 0.90 1 d PD A 1
C10 C 0.2525(4) 0.8751(2) 0.1377(4) 0.0283(7) Uani 0.90 1 d PD A 1
H10A H 0.3380 0.8978 0.2109 0.042 Uiso 0.90 1 calc PR A 1
H10B H 0.1755 0.8416 0.1759 0.042 Uiso 0.90 1 calc PR A 1
H10C H 0.1875 0.9174 0.0851 0.042 Uiso 0.90 1 calc PR A 1
C11 C 0.5892(4) 0.78035(17) -0.0887(3) 0.0187(5) Uani 0.90 1 d PD A 1
C12 C 0.7990(4) 0.8828(2) -0.0809(3) 0.0269(7) Uani 0.90 1 d PD A 1
H12A H 0.7153 0.9164 -0.1389 0.040 Uiso 0.90 1 calc PR A 1
H12B H 0.8650 0.8542 -0.1363 0.040 Uiso 0.90 1 calc PR A 1
H12C H 0.8755 0.9155 -0.0153 0.040 Uiso 0.90 1 calc PR A 1
N1 N 0.5112(3) 0.48587(13) 0.2435(3) 0.0237(6) Uani 0.90 1 d PD A 1
N2 N 0.3658(3) 0.50951(14) 0.1627(3) 0.0228(6) Uani 0.90 1 d PD A 1
N3 N 0.4053(2) 0.57402(11) 0.0918(2) 0.0194(4) Uani 0.90 1 d PD A 1
O1 O 0.4780(5) 0.75674(19) 0.2316(2) 0.0232(5) Uani 0.90 1 d PD A 1
O2 O 0.3381(3) 0.82752(17) 0.0488(3) 0.0234(6) Uani 0.90 1 d PD A 1
O3 O 0.7098(3) 0.82585(18) -0.0084(2) 0.0236(6) Uani 0.90 1 d PD A 1
O4 O 0.5515(4) 0.78385(17) -0.2110(2) 0.0270(6) Uani 0.90 1 d PD A 1
C1' C 0.6360(15) 0.4642(10) 0.2221(18) 0.024(2) Uani 0.10 1 d PDU B 2
C2' C 0.5689(13) 0.4083(9) 0.1241(18) 0.023(2) Uani 0.10 1 d PDU B 2
C3' C 0.6451(17) 0.3398(9) 0.061(2) 0.024(3) Uani 0.10 1 d PDU B 2
H3'1 H 0.7261 0.3113 0.1315 0.029 Uiso 0.10 1 calc PR B 2
H3'2 H 0.7086 0.3601 -0.0058 0.029 Uiso 0.10 1 calc PR B 2
C4' C 0.503(2) 0.2816(7) -0.0112(15) 0.025(2) Uani 0.10 1 d PDU B 2
C5' C 0.352(2) 0.3297(12) -0.0994(15) 0.025(3) Uani 0.10 1 d PDU B 2
H5'1 H 0.3948 0.3614 -0.1670 0.030 Uiso 0.10 1 calc PR B 2
H5'2 H 0.2649 0.2930 -0.1482 0.030 Uiso 0.10 1 calc PR B 2
C6' C 0.2709(13) 0.3840(10) -0.0098(16) 0.024(2) Uani 0.10 1 d PDU B 2
C7' C 0.1018(13) 0.3913(13) -0.014(2) 0.029(3) Uani 0.10 1 d PDU B 2
H7'1 H 0.0629 0.4246 0.0481 0.035 Uiso 0.10 1 calc PR B 2
H7'2 H 0.0224 0.3631 -0.0795 0.035 Uiso 0.10 1 calc PR B 2
C8' C 0.8207(16) 0.4782(14) 0.293(2) 0.028(4) Uani 0.10 1 d PDU B 2
H8'1 H 0.8963 0.4504 0.2446 0.043 Uiso 0.10 1 calc PR B 2
H8'2 H 0.8388 0.4587 0.3858 0.043 Uiso 0.10 1 calc PR B 2
H8'3 H 0.8455 0.5346 0.2940 0.043 Uiso 0.10 1 calc PR B 2
C9' C 0.575(3) 0.2234(12) -0.1050(17) 0.026(3) Uani 0.10 1 d PDU B 2
C10' C 0.794(4) 0.124(2) -0.099(3) 0.031(5) Uani 0.10 1 d PDU B 2
H10F H 0.7129 0.0933 -0.1646 0.046 Uiso 0.10 1 calc PR B 2
H10G H 0.8639 0.0885 -0.0343 0.046 Uiso 0.10 1 calc PR B 2
H10H H 0.8666 0.1547 -0.1459 0.046 Uiso 0.10 1 calc PR B 2
C11' C 0.434(4) 0.2323(13) 0.0964(17) 0.027(3) Uani 0.10 1 d PDU B 2
C12' C 0.244(4) 0.1253(19) 0.119(3) 0.030(5) Uani 0.10 1 d PDU B 2
H12F H 0.3304 0.1031 0.1923 0.045 Uiso 0.10 1 calc PR B 2
H12G H 0.1819 0.0826 0.0657 0.045 Uiso 0.10 1 calc PR B 2
H12H H 0.1643 0.1572 0.1578 0.045 Uiso 0.10 1 calc PR B 2
N1' N 0.5030(18) 0.5108(14) 0.247(2) 0.024(3) Uani 0.10 1 d PDU B 2
N2' N 0.3580(17) 0.4898(16) 0.163(3) 0.023(3) Uani 0.10 1 d PDU B 2
N3' N 0.3964(12) 0.4263(8) 0.0889(15) 0.022(2) Uani 0.10 1 d PDU B 2
O1' O 0.543(5) 0.224(2) -0.2272(17) 0.028(5) Uani 0.10 1 d PDU B 2
O2' O 0.699(4) 0.1781(17) -0.026(2) 0.027(4) Uani 0.10 1 d PDU B 2
O3' O 0.327(4) 0.1754(17) 0.032(2) 0.027(4) Uani 0.10 1 d PDU B 2
O4' O 0.480(4) 0.2382(16) 0.2180(17) 0.027(4) Uani 0.10 1 d PDU B 2

loop_
_atom_site_aniso_label
_atom_site_aniso_U_11
_atom_site_aniso_U_22
_atom_site_aniso_U_33
_atom_site_aniso_U_23
_atom_site_aniso_U_13
_atom_site_aniso_U_12
C1 0.0208(11) 0.0217(11) 0.0220(11) 0.0003(9) 0.0076(9) 0.0015(8)
C2 0.0161(10) 0.0208(11) 0.0202(11) -0.0016(8) 0.0077(8) 0.0006(8)
C3 0.0131(10) 0.0201(12) 0.0232(13) 0.0022(9) 0.0055(9) 0.0006(8)
C4 0.0141(10) 0.0207(11) 0.0224(12) 0.0019(9) 0.0062(9) 0.0012(8)
C5 0.0152(10) 0.0246(12) 0.0194(12) -0.0007(9) 0.0046(8) 0.0005(9)
C6 0.0190(11) 0.0222(11) 0.0201(11) -0.0016(8) 0.0045(8) -0.0010(8)
C7 0.0189(11) 0.0388(14) 0.0313(14) 0.0055(11) 0.0077(10) -0.0024(10)
C8 0.0224(12) 0.0270(14) 0.0287(14) 0.0024(11) 0.0068(10) 0.0041(10)
C9 0.0146(11) 0.0176(11) 0.0238(13) -0.0006(9) 0.0064(9) -0.0023(8)
C10 0.0241(16) 0.0280(14) 0.0367(19) -0.0029(14) 0.0154(13) 0.0059(13)
C11 0.0152(12) 0.0201(12) 0.0220(12) 0.0020(9) 0.0071(9) 0.0036(9)
C12 0.0237(17) 0.0268(14) 0.0334(17) 0.0030(13) 0.0132(13) -0.0057(12)
N1 0.0252(11) 0.0230(13) 0.0252(11) -0.0003(10) 0.0105(9) 0.0019(9)
N2 0.0245(11) 0.0209(13) 0.0252(11) 0.0011(10) 0.0105(9) -0.0008(8)
N3 0.0176(9) 0.0202(9) 0.0218(10) -0.0002(7) 0.0074(7) 0.0004(7)
O1 0.0242(14) 0.0269(16) 0.0192(9) -0.0022(8) 0.0064(8) -0.0008(10)
O2 0.0214(13) 0.0246(11) 0.0260(11) 0.0021(8) 0.0094(9) 0.0075(10)
O3 0.0207(14) 0.0265(10) 0.0248(11) 0.0018(8) 0.0071(9) -0.0068(9)
O4 0.0219(14) 0.0359(16) 0.0230(10) 0.0037(9) 0.0045(8) -0.0051(10)
C1' 0.022(5) 0.026(5) 0.027(5) -0.004(4) 0.012(4) -0.004(4)
C2' 0.021(4) 0.024(4) 0.026(5) -0.003(4) 0.012(4) -0.003(3)
C3' 0.020(5) 0.025(5) 0.028(5) -0.004(4) 0.009(4) -0.002(4)
C4' 0.022(5) 0.025(4) 0.031(5) -0.003(4) 0.008(4) -0.003(3)
C5' 0.020(5) 0.025(5) 0.031(5) -0.006(4) 0.010(4) -0.002(4)
C6' 0.023(4) 0.024(5) 0.028(5) -0.004(4) 0.011(4) -0.003(4)
C7' 0.022(5) 0.031(8) 0.035(8) -0.009(7) 0.009(6) 0.001(6)
C8' 0.024(6) 0.023(8) 0.037(9) -0.001(7) 0.005(6) -0.001(6)
C9' 0.022(6) 0.024(5) 0.031(5) -0.004(4) 0.006(5) -0.002(4)
C10' 0.029(10) 0.027(9) 0.034(10) -0.009(8) 0.001(8) 0.001(7)
C11' 0.022(6) 0.025(5) 0.033(5) -0.004(4) 0.007(4) -0.005(4)
C12' 0.023(10) 0.026(9) 0.039(10) -0.004(8) 0.004(8) -0.008(7)
N1' 0.024(5) 0.026(6) 0.025(5) -0.003(4) 0.012(4) -0.003(4)
N2' 0.023(5) 0.025(5) 0.025(5) -0.002(4) 0.014(4) -0.003(4)
N3' 0.022(4) 0.023(4) 0.025(4) -0.002(3) 0.013(4) -0.004(3)
O1' 0.021(9) 0.029(10) 0.031(6) -0.009(6) 0.000(6) 0.006(7)
O2' 0.024(7) 0.024(6) 0.034(7) -0.003(5) 0.003(5) -0.001(5)
O3' 0.024(7) 0.025(6) 0.033(7) -0.003(5) 0.006(5) -0.004(5)
O4' 0.021(9) 0.029(9) 0.034(6) -0.004(6) 0.014(6) -0.013(7)

loop_
_atom_type_symbol
_atom_type_description
_atom_type_scat_dispersion_real
_atom_type_scat_dispersion_imag
_atom_type_scat_source
C C 0.0033 0.0016 'International Tables Vol C Tables 4.2.6.8 and 6.1.1.4'
H H 0.0000 0.0000 'International Tables Vol C Tables 4.2.6.8 and 6.1.1.4'
N N 0.0061 0.0033 'International Tables Vol C Tables 4.2.6.8 and 6.1.1.4'
O O 0.0106 0.0060 'International Tables Vol C Tables 4.2.6.8 and 6.1.1.4'

loop_
_geom_angle_atom_site_label_1
_geom_angle_atom_site_label_2
_geom_angle_atom_site_label_3
_geom_angle
N1 C1 C2 108.7(2)
N1 C1 C8 121.8(2)
C2 C1 C8 129.5(2)
N3 C2 C1 104.2(2)
N3 C2 C3 121.8(2)
C1 C2 C3 134.0(2)
C2 C3 C4 111.1(2)
C11 C4 C9 108.69(19)
C11 C4 C3 109.27(19)
C9 C4 C3 111.15(19)
C11 C4 C5 109.6(2)
C9 C4 C5 108.45(19)
C3 C4 C5 109.62(19)
C6 C5 C4 110.43(19)
C7 C6 N3 121.4(2)
C7 C6 C5 125.9(2)
N3 C6 C5 112.70(19)
O1 C9 O2 125.1(2)
O1 C9 C4 125.9(2)
O2 C9 C4 108.91(19)
O4 C11 O3 125.0(2)
O4 C11 C4 125.6(2)
O3 C11 C4 109.28(19)
N2 N1 C1 109.3(2)
N1 N2 N3 106.8(2)
N2 N3 C2 110.98(19)
N2 N3 C6 123.6(2)
C2 N3 C6 125.2(2)
C9 O2 C10 116.0(2)
C11 O3 C12 115.4(2)
N1' C1' C2' 108.5(5)
N1' C1' C8' 122.2(7)
C2' C1' C8' 129.2(7)
N3' C2' C1' 104.3(5)
N3' C2' C3' 121.9(6)
C1' C2' C3' 133.7(6)
C2' C3' C4' 111.1(6)
C11' C4' C9' 108.3(6)
C11' C4' C3' 110.0(6)
C9' C4' C3' 110.6(7)
C11' C4' C5' 109.4(7)
C9' C4' C5' 109.0(6)
C3' C4' C5' 109.6(6)
C6' C5' C4' 110.4(7)
C7' C6' N3' 121.6(7)
C7' C6' C5' 125.6(7)
N3' C6' C5' 112.7(6)
O1' C9' O2' 125.0(8)
O1' C9' C4' 125.9(8)
O2' C9' C4' 108.5(6)
O4' C11' O3' 124.8(8)
O4' C11' C4' 126.1(8)
O3' C11' C4' 108.8(6)
N2' N1' C1' 109.3(5)
N1' N2' N3' 106.9(5)
N2' N3' C2' 110.8(5)
N2' N3' C6' 123.8(6)
C2' N3' C6' 125.3(5)
C9' O2' C10' 116.2(8)
C11' O3' C12' 115.8(8)

loop_
_geom_bond_atom_site_label_1
_geom_bond_atom_site_label_2
_geom_bond_distance
C1 N1 1.369(3)
C1 C2 1.372(3)
C1 C8 1.498(3)
C2 N3 1.366(3)
C2 C3 1.490(4)
C3 C4 1.543(3)
C4 C11 1.533(3)
C4 C9 1.535(3)
C4 C5 1.548(3)
C5 C6 1.500(3)
C6 C7 1.330(3)
C6 N3 1.427(3)
C9 O1 1.189(3)
C9 O2 1.348(3)
C10 O2 1.454(3)
C11 O4 1.191(3)
C11 O3 1.342(3)
C12 O3 1.459(3)
N1 N2 1.316(3)
N2 N3 1.357(3)
C1' N1' 1.369(6)
C1' C2' 1.373(5)
C1' C8' 1.498(6)
C2' N3' 1.366(5)
C2' C3' 1.489(6)
C3' C4' 1.543(6)
C4' C11' 1.533(5)
C4' C9' 1.536(5)
C4' C5' 1.549(6)
C5' C6' 1.501(6)
C6' C7' 1.331(6)
C6' N3' 1.426(5)
C9' O1' 1.188(5)
C9' O2' 1.349(5)
C10' O2' 1.455(6)
C11' O4' 1.191(5)
C11' O3' 1.343(5)
C12' O3' 1.460(6)
N1' N2' 1.317(5)
N2' N3' 1.357(6)

loop_
_geom_torsion_atom_site_label_1
_geom_torsion_atom_site_label_2
_geom_torsion_atom_site_label_3
_geom_torsion_atom_site_label_4
_geom_torsion
N1 C1 C2 N3 -0.5(3)
C8 C1 C2 N3 178.3(2)
N1 C1 C2 C3 179.2(3)
C8 C1 C2 C3 -2.0(5)
N3 C2 C3 C4 18.7(3)
C1 C2 C3 C4 -161.0(3)
C2 C3 C4 C11 -166.6(2)
C2 C3 C4 C9 73.5(3)
C2 C3 C4 C5 -46.4(3)
C11 C4 C5 C6 -178.3(2)
C9 C4 C5 C6 -59.8(2)
C3 C4 C5 C6 61.7(2)
C4 C5 C6 C7 132.3(3)
C4 C5 C6 N3 -46.1(3)
C11 C4 C9 O1 -129.1(4)
C3 C4 C9 O1 -8.8(4)
C5 C4 C9 O1 111.8(4)
C11 C4 C9 O2 52.3(3)
C3 C4 C9 O2 172.6(2)
C5 C4 C9 O2 -66.8(3)
C9 C4 C11 O4 -127.0(3)
C3 C4 C11 O4 111.6(3)
C5 C4 C11 O4 -8.6(4)
C9 C4 C11 O3 55.0(3)
C3 C4 C11 O3 -66.5(3)
C5 C4 C11 O3 173.3(3)
C2 C1 N1 N2 0.1(3)
C8 C1 N1 N2 -178.8(2)
C1 N1 N2 N3 0.4(3)
N1 N2 N3 C2 -0.7(3)
N1 N2 N3 C6 -176.1(2)
C1 C2 N3 N2 0.8(3)
C3 C2 N3 N2 -179.0(2)
C1 C2 N3 C6 176.1(2)
C3 C2 N3 C6 -3.7(3)
C7 C6 N3 N2 14.0(4)
C5 C6 N3 N2 -167.5(2)
C7 C6 N3 C2 -160.7(2)
C5 C6 N3 C2 17.7(3)
O1 C9 O2 C10 -2.8(5)
C4 C9 O2 C10 175.9(2)
O4 C11 O3 C12 -0.4(5)
C4 C11 O3 C12 177.7(2)
N1' C1' C2' N3' 3(3)
C8' C1' C2' N3' -176(2)
N1' C1' C2' C3' -176(2)
C8' C1' C2' C3' 5(4)
N3' C2' C3' C4' -16(2)
C1' C2' C3' C4' 163(2)
C2' C3' C4' C11' -74.2(16)
C2' C3' C4' C9' 166.2(14)
C2' C3' C4' C5' 46.1(14)
C11' C4' C5' C6' 58.6(14)
C9' C4' C5' C6' 176.8(13)
C3' C4' C5' C6' -62.0(13)
C4' C5' C6' C7' -132(2)
C4' C5' C6' N3' 45.2(17)
C11' C4' C9' O1' 131(3)
C3' C4' C9' O1' -108(4)
C5' C4' C9' O1' 12(4)
C11' C4' C9' O2' -57(3)
C3' C4' C9' O2' 63(2)
C5' C4' C9' O2' -176(2)
C9' C4' C11' O4' 123(3)
C3' C4' C11' O4' 2(3)
C5' C4' C11' O4' -119(3)
C9' C4' C11' O3' -51(3)
C3' C4' C11' O3' -172(3)
C5' C4' C11' O3' 67(3)
C2' C1' N1' N2' -4(4)
C8' C1' N1' N2' 175(3)
C1' N1' N2' N3' 4(4)
N1' N2' N3' C2' -2(4)
N1' N2' N3' C6' 177(2)
C1' C2' N3' N2' -1(3)
C3' C2' N3' N2' 179(2)
C1' C2' N3' C6' -179.6(18)
C3' C2' N3' C6' 0(3)
C7' C6' N3' N2' -16(4)
C5' C6' N3' N2' 167(2)
C7' C6' N3' C2' 163(2)
C5' C6' N3' C2' -15(3)
O1' C9' O2' C10' -3(5)
C4' C9' O2' C10' -175(3)
O4' C11' O3' C12' 9(6)
C4' C11' O3' C12' -177(3)
